data_2200767
loop_
_publ_author_name
'Guido J. Rei\&s'
'Marek Masnyk'

_publ_section_title
;
 (2<i>R</i>,4<i>R</i>)-(4-Iodo-5,5-dimethyl-2-hexylsulfonyl)benzene
;
_journal_issue 10
_journal_name_full 'Acta Crystallographica Section E'
_journal_page_first o961
_journal_page_last o963
_journal_paper_doi 10.1107/S1600536801015070
_journal_volume 57
_journal_year 2001
_chemical_formula_iupac 'C14 H21 I O2 S'
_chemical_formula_moiety 'C14 H21 I O2 S'
_chemical_formula_sum 'C14 H21 I O2 S'
_chemical_formula_weight 380.27
_chemical_name_systematic
;
(2R,4R)-(4-Iodo-5,5-dimethyl-2-hexylsulfonyl)benzene
;
_space_group_IT_number 4
_symmetry_cell_setting monoclinic
_symmetry_space_group_name_Hall 'P 2yb'
_symmetry_space_group_name_H-M 'P 1 21 1'
_audit_creation_method SHELXL-97
_cell_angle_alpha 90.00
_cell_angle_beta 103.919(9)
_cell_angle_gamma 90.00
_cell_formula_units_Z 2
_cell_length_a 6.1329(8)
_cell_length_b 14.3524(13)
_cell_length_c 9.4381(10)
_cell_measurement_reflns_used 38
_cell_measurement_temperature 293(2)
_cell_measurement_theta_max 12.50
_cell_measurement_theta_min 6.99
_cell_volume 806.37(16)
_computing_cell_refinement XSCANS
_computing_data_collection 'XSCANS (Siemens, 1996)'
_computing_data_reduction XSCANS
_computing_molecular_graphics 'DIAMOND (Brandenburg, 1998)'
_computing_publication_material SHELXL97
_computing_structure_refinement 'SHELXL97 (Sheldrick, 1997)'
_computing_structure_solution 'SHELXS97 (Sheldrick, 1997)'
_diffrn_ambient_temperature 293(2)
_diffrn_measured_fraction_theta_full .991
_diffrn_measured_fraction_theta_max .991
_diffrn_measurement_device_type 'Siemens P4'
_diffrn_measurement_method \w
_diffrn_radiation_monochromator graphite
_diffrn_radiation_source 'fine-focus sealed tube'
_diffrn_radiation_type MoK\a
_diffrn_radiation_wavelength .71073
_diffrn_reflns_av_R_equivalents .0119
_diffrn_reflns_av_sigmaI/netI .0222
_diffrn_reflns_limit_h_max 9
_diffrn_reflns_limit_h_min -1
_diffrn_reflns_limit_k_max 21
_diffrn_reflns_limit_k_min -1
_diffrn_reflns_limit_l_max 14
_diffrn_reflns_limit_l_min -14
_diffrn_reflns_number 3964
_diffrn_reflns_theta_full 32.50
_diffrn_reflns_theta_max 32.50
_diffrn_reflns_theta_min 2.22
_diffrn_standards_decay_% 0
_diffrn_standards_interval_count 100
_diffrn_standards_number 3
_exptl_absorpt_coefficient_mu 2.109
_exptl_absorpt_correction_T_max .623
_exptl_absorpt_correction_T_min .459
_exptl_absorpt_correction_type numerical
_exptl_absorpt_process_details
;
(Stoe & Cie, 1996)
;
_exptl_crystal_colour Colourless
_exptl_crystal_density_diffrn 1.566
_exptl_crystal_density_method 'not measured'
_exptl_crystal_description Needle
_exptl_crystal_F_000 380
_exptl_crystal_size_max 1.00
_exptl_crystal_size_mid .50
_exptl_crystal_size_min .30
_refine_diff_density_max .928
_refine_diff_density_min -.730
_refine_ls_abs_structure_details 'Flack (1983)'
_refine_ls_abs_structure_Flack .01(2)
_refine_ls_extinction_coef .0178(10)
_refine_ls_extinction_method SHELXL97
_refine_ls_goodness_of_fit_ref 1.067
_refine_ls_hydrogen_treatment mixed
_refine_ls_matrix_type full
_refine_ls_number_parameters 207
_refine_ls_number_reflns 3189
_refine_ls_number_restraints 1
_refine_ls_restrained_S_all 1.067
_refine_ls_R_factor_all .0460
_refine_ls_R_factor_gt .0350
_refine_ls_shift/su_max .001
_refine_ls_shift/su_mean .000
_refine_ls_structure_factor_coef Fsqd
_refine_ls_weighting_details 'calc w = 1/[\s^2^(Fo^2^)+(0.01P)^2^+0.6P] where P = (Fo^2^+2Fc^2^)/3'
_refine_ls_weighting_scheme calc
_refine_ls_wR_factor_ref .0656
_reflns_number_gt 2659
_reflns_number_total 3189
_reflns_threshold_expression I>2\s(I)
_cod_data_source_file wn6047.cif
_cod_data_source_block 3b
_cod_original_cell_volume 806.36(15)
_cod_original_sg_symbol_H-M 'P 21'
_cod_database_code 2200767
_cod_database_fobs_code 2200767

loop_
_symmetry_equiv_pos_as_xyz
'x, y, z'
'-x, y+1/2, -z'

loop_
_atom_site_label
_atom_site_fract_x
_atom_site_fract_y
_atom_site_fract_z
_atom_site_U_iso_or_equiv
_atom_site_adp_type
_atom_site_calc_flag
_atom_site_refinement_flags
_atom_site_occupancy
_atom_site_disorder_assembly
_atom_site_disorder_group
_atom_site_type_symbol
I1 .68297(7) .16370(3) .58303(3) .07695(15) Uani d . 1 . . I
S1 .62742(15) .26294(6) .06758(9) .03794(17) Uani d . 1 . . S
O1 .3890(4) .2680(2) .0551(3) .0557(7) Uani d . 1 . . O
O2 .7096(5) .2123(2) -.0390(3) .0555(7) Uani d . 1 . . O
C1 .7543(10) -.0699(4) .5614(5) .0691(15) Uani d G 1 . . C
H1A .7228 -.0343 .6403 .071(10) Uiso calc R 1 . . H
H1B .9133 -.0705 .5694 .071(10) Uiso calc R 1 . . H
H1C .7017 -.1326 .5657 .071(10) Uiso calc R 1 . . H
C2 .6344(7) -.0256(3) .4157(4) .0472(9) Uani d . 1 . . C
C3 .7295(6) .0736(3) .4052(4) .0392(7) Uani d . 1 . . C
H3 .8918 .0668 .4169 .047 Uiso calc R 1 . . H
C4 .6395(6) .1237(3) .2609(4) .0405(8) Uani d G 1 . . C
H4A .4805 .1356 .2497 .047(12) Uiso calc R 1 . . H
H4B .6546 .0828 .1821 .038(10) Uiso calc R 1 . . H
C5 .7566(6) .2161(3) .2457(4) .0377(7) Uani d G 1 . . C
H5 .7298 .2594 .3200 .045 Uiso calc R 1 . . H
C6 1.0088(6) .2072(3) .2628(5) .0503(9) Uani d G 1 . . C
H6A 1.0684 .2659 .2409 .073(9) Uiso calc R 1 . . H
H6B 1.0380 .1605 .1969 .073(9) Uiso calc R 1 . . H
H6C 1.0792 .1896 .3613 .073(9) Uiso calc R 1 . . H
C7 .3820(9) -.0268(5) .3990(7) .0799(18) Uani d G 1 . . C
H7A .3462 .0064 .4787 .088(12) Uiso calc R 1 . . H
H7B .3313 -.0900 .3991 .088(12) Uiso calc R 1 . . H
H7C .3090 .0025 .3086 .088(12) Uiso calc R 1 . . H
C8 .6918(11) -.0842(3) .2949(6) .0687(14) Uani d G 1 . . C
H8A .6111 -.0609 .2016 .092(12) Uiso calc R 1 . . H
H8B .6502 -.1478 .3053 .092(12) Uiso calc R 1 . . H
H8C .8503 -.0806 .3017 .092(12) Uiso calc R 1 . . H
C11 .7302(6) .3786(2) .0743(4) .0357(7) Uani d . 1 . . C
C12 .9139(7) .3995(3) .0189(4) .0456(9) Uani d G 1 . . C
H12 .9874 .3531 -.0205 .055 Uiso calc R 1 . . H
C13 .9862(8) .4920(4) .0236(5) .0568(11) Uani d G 1 . . C
H13 1.1103 .5073 -.0122 .068 Uiso calc R 1 . . H
C14 .8769(8) .5601(3) .0800(5) .0593(11) Uani d G 1 . . C
H14 .9261 .6215 .0816 .071 Uiso calc R 1 . . H
C15 .6950(9) .5385(3) .1342(5) .0601(12) Uani d G 1 . . C
H15 .6219 .5855 .1726 .072 Uiso calc R 1 . . H
C16 .6187(7) .4475(3) .1324(5) .0465(9) Uani d G 1 . . C
H16 .4954 .4329 .1693 .056 Uiso calc R 1 . . H

loop_
_atom_site_aniso_label
_atom_site_aniso_U_11
_atom_site_aniso_U_22
_atom_site_aniso_U_33
_atom_site_aniso_U_12
_atom_site_aniso_U_13
_atom_site_aniso_U_23
I1 .1274(3) .06195(19) .04630(14) .0108(3) .03034(15) -.0021(2)
S1 .0380(4) .0373(4) .0375(4) -.0001(4) .0072(3) .0053(4)
O1 .0376(13) .0593(18) .0662(17) -.0024(15) .0047(12) .0180(16)
O2 .0748(19) .0484(16) .0430(13) -.0028(15) .0137(13) -.0072(12)
C1 .091(4) .058(3) .053(2) .003(3) .007(3) .022(2)
C2 .050(2) .041(2) .048(2) -.0020(17) .0056(17) .0124(17)
C3 .0422(18) .0377(17) .0376(15) .0031(15) .0093(14) .0061(14)
C4 .0390(18) .0428(19) .0376(16) -.0019(16) .0052(14) .0067(15)
C5 .0399(17) .0356(17) .0359(15) .0020(15) .0059(13) .0024(13)
C6 .0417(19) .044(2) .061(2) -.0035(17) .0032(17) .0078(19)
C7 .056(3) .073(4) .107(5) -.010(3) .013(3) .031(4)
C8 .102(4) .041(2) .061(3) -.006(3) .015(3) .000(2)
C11 .0361(17) .0337(16) .0377(16) .0041(14) .0093(14) .0079(13)
C12 .044(2) .048(2) .048(2) .0043(17) .0152(17) .0092(17)
C13 .046(2) .061(3) .065(3) -.007(2) .016(2) .021(2)
C14 .069(3) .041(2) .061(2) -.007(2) .001(2) .014(2)
C15 .080(3) .040(2) .059(2) .014(2) .015(2) .0013(19)
C16 .050(2) .042(2) .052(2) .0093(17) .0215(18) .0054(17)

loop_
_atom_type_symbol
_atom_type_description
_atom_type_scat_dispersion_real
_atom_type_scat_dispersion_imag
_atom_type_scat_source
C C .0033 .0016 'International Tables Vol C Tables 4.2.6.8 and 6.1.1.4'
H H .0000 .0000 'International Tables Vol C Tables 4.2.6.8 and 6.1.1.4'
O O .0106 .0060 'International Tables Vol C Tables 4.2.6.8 and 6.1.1.4'
S S .1246 .1234 'International Tables Vol C Tables 4.2.6.8 and 6.1.1.4'
I I -.4742 1.8119 'International Tables Vol C Tables 4.2.6.8 and 6.1.1.4'

loop_
_geom_angle_atom_site_label_1
_geom_angle_atom_site_label_2
_geom_angle_atom_site_label_3
_geom_angle
_geom_angle_publ_flag
O2 S1 O1 119.43(19) y
O2 S1 C11 108.65(17) y
O1 S1 C11 107.54(18) y
O2 S1 C5 108.44(18) y
O1 S1 C5 107.69(17) y
C11 S1 C5 104.03(17) y
C2 C1 H1A 109.5 ?
C2 C1 H1B 109.5 ?
H1A C1 H1B 109.5 ?
C2 C1 H1C 109.5 ?
H1A C1 H1C 109.5 ?
H1B C1 H1C 109.5 ?
C8 C2 C7 109.2(4) ?
C8 C2 C1 107.2(4) ?
C7 C2 C1 110.2(4) ?
C8 C2 C3 107.5(3) ?
C7 C2 C3 113.2(4) ?
C1 C2 C3 109.4(4) ?
C4 C3 C2 115.5(3) y
C4 C3 I1 108.7(2) y
C2 C3 I1 111.9(2) y
C4 C3 H3 106.8 ?
C2 C3 H3 106.8 ?
I1 C3 H3 106.8 ?
C3 C4 C5 114.6(3) y
C3 C4 H4A 108.6 ?
C5 C4 H4A 108.6 ?
C3 C4 H4B 108.6 ?
C5 C4 H4B 108.6 ?
H4A C4 H4B 107.6 ?
C6 C5 C4 113.9(3) ?
C6 C5 S1 109.7(3) ?
C4 C5 S1 107.4(2) ?
C6 C5 H5 108.6 ?
C4 C5 H5 108.6 ?
S1 C5 H5 108.6 ?
C5 C6 H6A 109.5 ?
C5 C6 H6B 109.5 ?
H6A C6 H6B 109.5 ?
C5 C6 H6C 109.5 ?
H6A C6 H6C 109.5 ?
H6B C6 H6C 109.5 ?
C2 C7 H7A 109.5 ?
C2 C7 H7B 109.5 ?
H7A C7 H7B 109.5 ?
C2 C7 H7C 109.5 ?
H7A C7 H7C 109.5 ?
H7B C7 H7C 109.5 ?
C2 C8 H8A 109.5 ?
C2 C8 H8B 109.5 ?
H8A C8 H8B 109.5 ?
C2 C8 H8C 109.5 ?
H8A C8 H8C 109.5 ?
H8B C8 H8C 109.5 ?
C12 C11 C16 121.2(4) ?
C12 C11 S1 120.3(3) ?
C16 C11 S1 118.5(3) ?
C11 C12 C13 118.3(4) ?
C14 C13 C12 120.8(4) ?
C13 C14 C15 120.3(4) ?
C14 C15 C16 120.8(4) ?
C11 C16 C15 118.7(4) ?

loop_
_geom_bond_atom_site_label_1
_geom_bond_atom_site_label_2
_geom_bond_site_symmetry_2
_geom_bond_distance
_geom_bond_publ_flag
I1 C3 . 2.191(4) y
S1 O2 . 1.428(3) y
S1 O1 . 1.440(3) y
S1 C11 . 1.771(4) y
S1 C5 . 1.807(3) y
C1 C2 . 1.532(6) ?
C1 H1A . .9600 ?
C1 H1B . .9600 ?
C1 H1C . .9600 ?
C2 C8 . 1.525(7) y
C2 C7 . 1.518(6) y
C2 C3 . 1.551(5) y
C3 C4 . 1.521(5) y
C3 H3 . .9800 ?
C4 C5 . 1.531(5) y
C4 H4A . .9700 ?
C4 H4B . .9700 ?
C5 C6 . 1.522(5) y
C5 H5 . .9800 ?
C6 H6A . .9600 ?
C6 H6B . .9600 ?
C6 H6C . .9600 ?
C7 H7A . .9600 ?
C7 H7B . .9600 ?
C7 H7C . .9600 ?
C8 H8A . .9600 ?
C8 H8B . .9600 ?
C8 H8C . .9600 ?
C11 C12 . 1.385(5) ?
C11 C16 . 1.388(5) ?
C12 C13 . 1.397(6) ?
C12 H12 . .9300 ?
C13 C14 . 1.364(7) ?
C13 H13 . .9300 ?
C14 C15 . 1.370(7) ?
C14 H14 . .9300 ?
C15 C16 . 1.386(6) ?
C15 H15 . .9300 ?
C16 H16 . .9300 ?

loop_
_geom_torsion_atom_site_label_1
_geom_torsion_atom_site_label_2
_geom_torsion_atom_site_label_3
_geom_torsion_atom_site_label_4
_geom_torsion
_geom_torsion_publ_flag
C8 C2 C3 C4 59.4(5) ?
C7 C2 C3 C4 -61.3(5) ?
C1 C2 C3 C4 175.4(4) y
C8 C2 C3 I1 -175.6(3) ?
C7 C2 C3 I1 63.7(4) ?
C1 C2 C3 I1 -59.6(4) ?
C2 C3 C4 C5 -172.7(3) y
I1 C3 C4 C5 60.6(3) ?
C3 C4 C5 C6 57.8(4) ?
C3 C4 C5 S1 179.4(3) y
O2 S1 C5 C6 48.1(3) ?
O1 S1 C5 C6 178.6(3) ?
C11 S1 C5 C6 -67.4(3) ?
O2 S1 C5 C4 -76.2(3) ?
O1 S1 C5 C4 54.4(3) ?
C11 S1 C5 C4 168.3(2) y
O2 S1 C11 C12 -18.8(4) ?
O1 S1 C11 C12 -149.4(3) ?
C5 S1 C11 C12 96.5(3) ?
O2 S1 C11 C16 159.4(3) ?
O1 S1 C11 C16 28.8(3) ?
C5 S1 C11 C16 -85.2(3) ?
C16 C11 C12 C13 .4(6) ?
S1 C11 C12 C13 178.6(3) ?
C11 C12 C13 C14 -.7(7) ?
C12 C13 C14 C15 .5(7) ?
C13 C14 C15 C16 -.2(7) ?
C12 C11 C16 C15 -.1(6) ?
S1 C11 C16 C15 -178.3(3) ?
C14 C15 C16 C11 -.1(7) ?

loop_
_cod_related_entry_id
_cod_related_entry_database
_cod_related_entry_code
1 ChemSpider 24731280
